data_9012867
loop_
_publ_author_name
'Chopin, C.'
'Brunet, F.'
'Gebert, W.'
'Medenbach, O.'
'Tillmanns, E.'

_publ_section_title
;
 Bearthite, Ca2Al[PO4]2(OH), a new mineral from high-pressure terranes of the
 western Alps
;
_journal_name_full 'Schweizerische Mineralogische und Petrographische Mitteilungen'
_journal_page_first 1
_journal_page_last 9
_journal_volume 73
_journal_year 1993
_chemical_compound_source 'Dora Maira massif, western Alps, Italy'
_chemical_formula_sum 'Al Ca2 H O9 P2'
_chemical_name_mineral Bearthite
_space_group_IT_number 11
_symmetry_space_group_name_Hall '-P 2yb'
_symmetry_space_group_name_H-M 'P 1 21/m 1'
_cell_angle_alpha 90
_cell_angle_beta 112.57
_cell_angle_gamma 90
_cell_formula_units_Z 2
_cell_length_a 7.231
_cell_length_b 5.734
_cell_length_c 8.263
_cell_volume 316.365
_database_code_amcsd 0015407
_exptl_crystal_density_diffrn 3.297
_cod_original_formula_sum 'Ca2 Al P2 O9 H'
_cod_database_code 9012867

loop_
_space_group_symop_operation_xyz
x,y,z
x,1/2-y,z
-x,1/2+y,-z
-x,-y,-z

loop_
_atom_site_label
_atom_site_fract_x
_atom_site_fract_y
_atom_site_fract_z
_atom_site_U_iso_or_equiv
_atom_site_type_symbol
_atom_site_attached_hydrogens
Cal 0.22930 0.75000 0.25390 0.01900 Ca 0
Ca2 0.82800 0.75000 0.41750 0.01600 Ca 0
Al 0.50000 0.50000 0.00000 0.01600 Al 0
P1 0.93730 0.25000 0.17300 0.01500 P 0
P2 0.52490 0.25000 0.33910 0.01600 P 0
O1 0.52510 0.52770 0.78080 0.01900 O 0
O2 0.74520 0.25000 0.45190 0.02400 O 0
O3 0.40030 0.25000 0.44950 0.02400 O 0
O4 0.99290 0.03140 0.28940 0.01900 O 0
O5 0.02840 0.25000 0.03560 0.02300 O 0
O6 0.70010 0.25000 0.06420 0.01700 O 0
O-H 0.32690 0.25000 0.91380 0.01700 O 1

loop_
_cod_changelog_entry_id
_cod_changelog_entry_author
_cod_changelog_entry_date
_cod_changelog_entry_text
1
;cod-tools version 3.8.0
Id: cif_guess_AMCSD_atom_types 9574 2023-05-10 09:00:05Z saulius
;
2023-05-10T18:54:20+03:00
;Derived atom types and hydrogen counts
from atom names that follow the AMCSD naming convention
(Wat == water, O-H == hydroxyl).
;

loop_
_cod_related_entry_id
_cod_related_entry_database
_cod_related_entry_code
1 AMCSD 0015407
